data_1569993
loop_
_publ_author_name
'Mitchell, Travis B.'
'Zhang, Xiaotong'
'Jerozal, Ronald T.'
'Chen, Yu Sheng'
'Wang, SuYin'
'Benedict, Jason B.'

_publ_section_title
;
 Development of a scalar-based geometric parameterization approach for the
 crystal structure landscape of dithienylethene-based crystalline solids.
;
_journal_issue 6
_journal_name_full IUCrJ
_journal_paper_doi 10.1107/S2052252523008060
_journal_volume 10
_journal_year 2023
_chemical_formula_moiety 'C34 H26 N2 S2, C8 H6 O4'
_chemical_formula_sum 'C42 H32 N2 O4 S2'
_chemical_formula_weight 692.81
_space_group_crystal_system orthorhombic
_space_group_IT_number 33
_space_group_name_Hall 'P 2c -2n'
_space_group_name_H-M_alt 'P n a 21'
_atom_sites_solution_hydrogens mixed
_atom_sites_solution_primary dual
_audit_creation_date 2022-04-13
_audit_creation_method
;
Olex2 1.5
(compiled 2022.04.07 svn.rca3783a0 for OlexSys, GUI svn.r6498)
;
_cell_angle_alpha 90
_cell_angle_beta 90
_cell_angle_gamma 90
_cell_formula_units_Z 8
_cell_length_a 30.6739(12)
_cell_length_b 9.6686(4)
_cell_length_c 24.2850(9)
_cell_measurement_reflns_used 9888
_cell_measurement_temperature 90.00
_cell_measurement_theta_max 28.69
_cell_measurement_theta_min 2.21
_cell_volume 7202.3(5)
_computing_cell_refinement 'SAINT V8.40B (Bruker AXS, 2016)'
_computing_data_reduction 'SAINT V8.40B (Bruker AXS, 2016)'
_computing_molecular_graphics 'Olex2 1.5 (Dolomanov et al., 2009)'
_computing_publication_material 'Olex2 1.5 (Dolomanov et al., 2009)'
_computing_structure_refinement 'SHELXL 2019/2 (Sheldrick, 2015)'
_computing_structure_solution 'SHELXT 2018/2 (Sheldrick, 2018)'
_diffrn_ambient_temperature 90.00
_diffrn_measured_fraction_theta_full 1.000
_diffrn_measured_fraction_theta_max 1.000
_diffrn_measurement_device_type 'Bruker APEX-II CCD'
_diffrn_measurement_method '\f and \w scans'
_diffrn_radiation_type MoK\a
_diffrn_radiation_wavelength 0.71073
_diffrn_reflns_av_R_equivalents 0.0574
_diffrn_reflns_av_unetI/netI 0.0336
_diffrn_reflns_Laue_measured_fraction_full 1.000
_diffrn_reflns_Laue_measured_fraction_max 1.000
_diffrn_reflns_limit_h_max 43
_diffrn_reflns_limit_h_min -43
_diffrn_reflns_limit_k_max 13
_diffrn_reflns_limit_k_min -13
_diffrn_reflns_limit_l_max 34
_diffrn_reflns_limit_l_min -34
_diffrn_reflns_number 162249
_diffrn_reflns_point_group_measured_fraction_full 1.000
_diffrn_reflns_point_group_measured_fraction_max 1.000
_diffrn_reflns_theta_full 25.242
_diffrn_reflns_theta_max 30.507
_diffrn_reflns_theta_min 1.328
_diffrn_source_current 24.0
_diffrn_source_power 1.2
_diffrn_source_voltage 50.0
_diffrn_standards_number 0
_exptl_absorpt_coefficient_mu 0.193
_exptl_absorpt_correction_T_max 0.7465
_exptl_absorpt_correction_T_min 0.7015
_exptl_absorpt_correction_type multi-scan
_exptl_absorpt_process_details
;
SADABS-2016/2 (Bruker,2016/2) was used for absorption correction.
wR2(int) was 0.1275 before and 0.0556 after correction.
The Ratio of minimum to maximum transmission is 0.9397.
The \l/2 correction factor is Not present.
;
_exptl_crystal_colour colourless
_exptl_crystal_colour_primary colourless
_exptl_crystal_density_diffrn 1.278
_exptl_crystal_description plate
_exptl_crystal_F_000 2896
_exptl_crystal_size_max 0.2
_exptl_crystal_size_mid 0.16
_exptl_crystal_size_min 0.02
_refine_diff_density_max 0.278
_refine_diff_density_min -0.214
_refine_diff_density_rms 0.047
_refine_ls_abs_structure_details
;
 Refined as an inversion twin.
;
_refine_ls_abs_structure_Flack 0.41(4)
_refine_ls_extinction_method none
_refine_ls_goodness_of_fit_ref 1.032
_refine_ls_hydrogen_treatment mixed
_refine_ls_matrix_type full
_refine_ls_number_parameters 919
_refine_ls_number_reflns 21979
_refine_ls_number_restraints 5
_refine_ls_restrained_S_all 1.032
_refine_ls_R_factor_all 0.0433
_refine_ls_R_factor_gt 0.0358
_refine_ls_shift/su_max 0.004
_refine_ls_shift/su_mean 0.000
_refine_ls_structure_factor_coef Fsqd
_refine_ls_weighting_details 'w=1/[\s^2^(Fo^2^)+(0.0444P)^2^+1.5553P] where P=(Fo^2^+2Fc^2^)/3'
_refine_ls_weighting_scheme calc
_refine_ls_wR_factor_gt 0.0841
_refine_ls_wR_factor_ref 0.0880
_reflns_Friedel_coverage 0.958
_reflns_Friedel_fraction_full 1.000
_reflns_Friedel_fraction_max 1.000
_reflns_number_gt 19739
_reflns_number_total 21979
_reflns_threshold_expression 'I > 2\s(I)'
_cod_data_source_file yc5044.cif
_cod_data_source_block dte-6
_cod_database_code 1569993
_shelx_shelxl_version_number 2019/2
_shelx_space_group_comment
;
The symmetry employed for this shelxl refinement is uniquely defined
by the following loop, which should always be used as a source of
symmetry information in preference to the above space-group names.
They are only intended as comments.
;
_shelx_estimated_absorpt_t_max 0.996
_shelx_estimated_absorpt_t_min 0.962
_olex2_refinement_description
;
1. Twinned data refinement
 Scales: 0.59(4)
 0.41(4)
2. Fixed Uiso
 At 1.2 times of:
  All H(H) groups, All C(H) groups, All C(H,H) groups
 At 1.5 times of:
  All C(H,H,H) groups
3. Restrained distances
 O5-H5A
 0.84 with sigma of 0.02
 O3-H3A
 0.84 with sigma of 0.02
 O1-H1
 0.84 with sigma of 0.02
 O7-H7A
 0.84 with sigma of 0.02
4.a Aromatic/amide H refined with riding coordinates:
 C3(H3), C4(H4), C5(H5), C6(H6), C7(H7), C9(H9), C14(H14), C15(H15), C16(H16),
 C17(H17), C20(H20), C21(H21), C22(H22), C23(H23), C24(H24), C26(H26), C31(H31),
  C32(H32), C33(H33), C34(H34), C37(H37), C38(H38), C39(H39), C40(H40),
 C41(H41), C43(H43), C48(H48), C49(H49), C50(H50), C51(H51), C54(H54), C55(H55),
  C56(H56), C57(H57), C58(H58), C60(H60), C65(H65), C66(H66), C67(H67),
 C68(H68), C70(H70), C71(H71), C73(H73), C74(H74), C78(H78), C79(H79), C81(H81),
  C82(H82)
4.b Idealised Me refined as rotating group:
 C12(H12A,H12B,H12C), C29(H29A,H29B,H29C), C46(H46A,H46B,H46C), C63(H63A,H63B,
 H63C)
;
_platon_squeeze_void_probe_radius 1.20
_olex2_submission_special_instructions 'No special instructions were received'

loop_
_space_group_symop_operation_xyz
'x, y, z'
'-x, -y, z+1/2'
'x+1/2, -y+1/2, z'
'-x+1/2, y+1/2, z+1/2'

loop_
_atom_site_label
_atom_site_type_symbol
_atom_site_fract_x
_atom_site_fract_y
_atom_site_fract_z
_atom_site_U_iso_or_equiv
_atom_site_adp_type
_atom_site_occupancy
_atom_site_site_symmetry_order
_atom_site_calc_flag
_atom_site_refinement_flags_posn
_atom_site_refinement_flags_adp
_atom_site_refinement_flags_occupancy
_atom_site_disorder_assembly
_atom_site_disorder_group
S1 S 0.83546(2) -0.12898(6) 0.73324(2) 0.01645(11) Uani 1 1 d . . . . .
S2 S 0.88049(2) -0.09181(6) 0.53158(2) 0.01615(10) Uani 1 1 d . . . . .
N1 N 0.89436(7) 0.3992(2) 0.70858(9) 0.0205(4) Uani 1 1 d . . . . .
N2 N 0.89620(7) 0.4314(2) 0.45988(9) 0.0224(4) Uani 1 1 d . . . . .
C1 C 0.74856(7) -0.2014(2) 0.61275(9) 0.0139(4) Uani 1 1 d . . . . .
C2 C 0.70838(7) -0.2560(2) 0.63986(9) 0.0134(4) Uani 1 1 d . . . . .
C3 C 0.69028(8) -0.1811(2) 0.68334(9) 0.0180(4) Uani 1 1 d . . . . .
H3 H 0.701649 -0.092456 0.692265 0.022 Uiso 1 1 calc R U . . .
C4 C 0.65584(8) -0.2346(3) 0.71369(10) 0.0207(5) Uani 1 1 d . . . . .
H4 H 0.643571 -0.182380 0.742992 0.025 Uiso 1 1 calc R U . . .
C5 C 0.63937(7) -0.3645(2) 0.70111(10) 0.0194(4) Uani 1 1 d . . . . .
H5 H 0.616380 -0.402456 0.722521 0.023 Uiso 1 1 calc R U . . .
C6 C 0.65641(7) -0.4389(2) 0.65740(10) 0.0178(4) Uani 1 1 d . . . . .
H6 H 0.644690 -0.527046 0.648506 0.021 Uiso 1 1 calc R U . . .
C7 C 0.69066(7) -0.3851(2) 0.62638(9) 0.0145(4) Uani 1 1 d . . . . .
H7 H 0.701981 -0.435945 0.596115 0.017 Uiso 1 1 calc R U . . .
C8 C 0.78221(7) -0.1529(2) 0.65244(9) 0.0137(4) Uani 1 1 d . . . . .
C9 C 0.79984(7) -0.0171(2) 0.64983(9) 0.0142(4) Uani 1 1 d . . . . .
H9 H 0.791942 0.047802 0.622204 0.017 Uiso 1 1 calc R U . . .
C10 C 0.82905(7) 0.0118(2) 0.69044(9) 0.0137(4) Uani 1 1 d . . . . .
C11 C 0.79880(7) -0.2270(2) 0.69593(9) 0.0154(4) Uani 1 1 d . . . . .
C12 C 0.79042(8) -0.3749(2) 0.71163(10) 0.0212(5) Uani 1 1 d . . . . .
H12A H 0.817034 -0.415130 0.727164 0.032 Uiso 1 1 calc R U . . .
H12B H 0.781724 -0.427323 0.678895 0.032 Uiso 1 1 calc R U . . .
H12C H 0.767029 -0.378610 0.739077 0.032 Uiso 1 1 calc R U . . .
C13 C 0.85187(7) 0.1432(2) 0.69785(9) 0.0140(4) Uani 1 1 d . . . . .
C14 C 0.85974(7) 0.2282(2) 0.65203(10) 0.0166(4) Uani 1 1 d . . . . .
H14 H 0.850597 0.200487 0.616324 0.020 Uiso 1 1 calc R U . . .
C15 C 0.88097(8) 0.3527(2) 0.65964(11) 0.0195(5) Uani 1 1 d . . . . .
H15 H 0.886368 0.408608 0.628200 0.023 Uiso 1 1 calc R U . . .
C16 C 0.88689(8) 0.3180(2) 0.75240(10) 0.0213(5) Uani 1 1 d . . . . .
H16 H 0.896327 0.349355 0.787513 0.026 Uiso 1 1 calc R U . . .
C17 C 0.86603(8) 0.1904(2) 0.74914(9) 0.0193(4) Uani 1 1 d . . . . .
H17 H 0.861507 0.136364 0.781298 0.023 Uiso 1 1 calc R U . . .
C18 C 0.75515(7) -0.1856(2) 0.55781(9) 0.0132(4) Uani 1 1 d . . . . .
C19 C 0.72139(7) -0.2005(2) 0.51420(9) 0.0151(4) Uani 1 1 d . . . . .
C20 C 0.73326(8) -0.2527(2) 0.46235(10) 0.0197(4) Uani 1 1 d . . . . .
H20 H 0.762027 -0.286062 0.456599 0.024 Uiso 1 1 calc R U . . .
C21 C 0.70344(9) -0.2559(3) 0.41944(10) 0.0245(5) Uani 1 1 d . . . . .
H21 H 0.711701 -0.292735 0.384706 0.029 Uiso 1 1 calc R U . . .
C22 C 0.66141(9) -0.2053(3) 0.42723(11) 0.0243(5) Uani 1 1 d . . . . .
H22 H 0.641124 -0.205949 0.397670 0.029 Uiso 1 1 calc R U . . .
C23 C 0.64927(8) -0.1540(3) 0.47821(11) 0.0219(5) Uani 1 1 d . . . . .
H23 H 0.620452 -0.120704 0.483632 0.026 Uiso 1 1 calc R U . . .
C24 C 0.67893(7) -0.1509(2) 0.52159(10) 0.0175(4) Uani 1 1 d . . . . .
H24 H 0.670313 -0.114902 0.556330 0.021 Uiso 1 1 calc R U . . .
C25 C 0.79829(7) -0.1348(2) 0.53866(9) 0.0136(4) Uani 1 1 d . . . . .
C26 C 0.80351(7) -0.0011(2) 0.51391(9) 0.0143(4) Uani 1 1 d . . . . .
H26 H 0.779714 0.054448 0.502205 0.017 Uiso 1 1 calc R U . . .
C27 C 0.84620(7) 0.0384(2) 0.50882(9) 0.0141(4) Uani 1 1 d . . . . .
C28 C 0.83755(7) -0.1977(2) 0.54898(9) 0.0153(4) Uani 1 1 d . . . . .
C29 C 0.84646(8) -0.3373(2) 0.57329(10) 0.0203(5) Uani 1 1 d . . . . .
H29A H 0.864657 -0.391021 0.547929 0.030 Uiso 1 1 calc R U . . .
H29B H 0.818829 -0.385923 0.579357 0.030 Uiso 1 1 calc R U . . .
H29C H 0.861704 -0.326412 0.608485 0.030 Uiso 1 1 calc R U . . .
C30 C 0.86357(7) 0.1716(2) 0.49092(9) 0.0154(4) Uani 1 1 d . . . . .
C31 C 0.83840(8) 0.2637(2) 0.46019(10) 0.0194(4) Uani 1 1 d . . . . .
H31 H 0.809651 0.239489 0.449300 0.023 Uiso 1 1 calc R U . . .
C32 C 0.85582(8) 0.3913(2) 0.44569(11) 0.0223(5) Uani 1 1 d . . . . .
H32 H 0.838335 0.453090 0.424756 0.027 Uiso 1 1 calc R U . . .
C33 C 0.92042(8) 0.3429(3) 0.48855(11) 0.0214(5) Uani 1 1 d . . . . .
H33 H 0.949182 0.369818 0.498359 0.026 Uiso 1 1 calc R U . . .
C34 C 0.90591(8) 0.2136(2) 0.50486(10) 0.0186(4) Uani 1 1 d . . . . .
H34 H 0.924466 0.153893 0.525276 0.022 Uiso 1 1 calc R U . . .
S3 S 0.56331(2) -0.62644(5) 0.31552(2) 0.01425(10) Uani 1 1 d . . . . .
S4 S 0.52677(2) -0.58191(5) 0.51548(2) 0.01467(10) Uani 1 1 d . . . . .
N3 N 0.50211(7) -0.1021(2) 0.34052(9) 0.0206(4) Uani 1 1 d . . . . .
N4 N 0.51279(7) -0.0590(2) 0.58866(9) 0.0195(4) Uani 1 1 d . . . . .
C35 C 0.65751(7) -0.6888(2) 0.42825(9) 0.0124(4) Uani 1 1 d . . . . .
C36 C 0.69795(7) -0.7413(2) 0.40124(9) 0.0131(4) Uani 1 1 d . . . . .
C37 C 0.71845(8) -0.6586(2) 0.36153(10) 0.0186(4) Uani 1 1 d . . . . .
H37 H 0.707633 -0.568364 0.354164 0.022 Uiso 1 1 calc R U . . .
C38 C 0.75448(8) -0.7076(3) 0.33286(10) 0.0215(5) Uani 1 1 d . . . . .
H38 H 0.768718 -0.649972 0.306776 0.026 Uiso 1 1 calc R U . . .
C39 C 0.76965(7) -0.8404(3) 0.34225(10) 0.0205(5) Uani 1 1 d . . . . .
H39 H 0.793501 -0.875084 0.321471 0.025 Uiso 1 1 calc R U . . .
C40 C 0.75015(7) -0.9225(2) 0.38183(10) 0.0195(4) Uani 1 1 d . . . . .
H40 H 0.760911 -1.013075 0.388597 0.023 Uiso 1 1 calc R U . . .
C41 C 0.71472(7) -0.8726(2) 0.41182(9) 0.0150(4) Uani 1 1 d . . . . .
H41 H 0.701934 -0.928464 0.439651 0.018 Uiso 1 1 calc R U . . .
C42 C 0.62263(7) -0.6412(2) 0.38994(9) 0.0119(4) Uani 1 1 d . . . . .
C43 C 0.60479(7) -0.5061(2) 0.39284(9) 0.0131(4) Uani 1 1 d . . . . .
H43 H 0.614614 -0.438632 0.418425 0.016 Uiso 1 1 calc R U . . .
C44 C 0.57219(7) -0.4812(2) 0.35561(9) 0.0121(4) Uani 1 1 d . . . . .
C45 C 0.60324(7) -0.7194(2) 0.34919(8) 0.0127(4) Uani 1 1 d . . . . .
C46 C 0.61135(8) -0.8665(2) 0.33321(10) 0.0179(4) Uani 1 1 d . . . . .
H46A H 0.583534 -0.916143 0.331297 0.027 Uiso 1 1 calc R U . . .
H46B H 0.630187 -0.910423 0.360710 0.027 Uiso 1 1 calc R U . . .
H46C H 0.625639 -0.869350 0.297132 0.027 Uiso 1 1 calc R U . . .
C47 C 0.54704(7) -0.3538(2) 0.34963(9) 0.0132(4) Uani 1 1 d . . . . .
C48 C 0.54585(7) -0.2589(2) 0.39318(10) 0.0154(4) Uani 1 1 d . . . . .
H48 H 0.560452 -0.278515 0.426778 0.019 Uiso 1 1 calc R U . . .
C49 C 0.52323(8) -0.1363(2) 0.38677(10) 0.0183(4) Uani 1 1 d . . . . .
H49 H 0.522635 -0.073131 0.416724 0.022 Uiso 1 1 calc R U . . .
C50 C 0.50267(8) -0.1932(3) 0.29910(10) 0.0217(5) Uani 1 1 d . . . . .
H50 H 0.487755 -0.170412 0.266032 0.026 Uiso 1 1 calc R U . . .
C51 C 0.52412(7) -0.3199(2) 0.30223(9) 0.0186(4) Uani 1 1 d . . . . .
H51 H 0.523071 -0.382631 0.272151 0.022 Uiso 1 1 calc R U . . .
C52 C 0.65133(7) -0.6757(2) 0.48315(9) 0.0136(4) Uani 1 1 d . . . . .
C53 C 0.68559(7) -0.6962(2) 0.52585(9) 0.0156(4) Uani 1 1 d . . . . .
C54 C 0.67439(8) -0.7577(2) 0.57610(10) 0.0209(5) Uani 1 1 d . . . . .
H54 H 0.645722 -0.792429 0.581358 0.025 Uiso 1 1 calc R U . . .
C55 C 0.70475(10) -0.7684(3) 0.61842(11) 0.0274(6) Uani 1 1 d . . . . .
H55 H 0.696937 -0.811501 0.652153 0.033 Uiso 1 1 calc R U . . .
C56 C 0.74651(9) -0.7159(3) 0.61127(11) 0.0285(6) Uani 1 1 d . . . . .
H56 H 0.767015 -0.720697 0.640519 0.034 Uiso 1 1 calc R U . . .
C57 C 0.75827(8) -0.6566(3) 0.56166(12) 0.0268(6) Uani 1 1 d . . . . .
H57 H 0.787052 -0.622512 0.556711 0.032 Uiso 1 1 calc R U . . .
C58 C 0.72815(7) -0.6466(2) 0.51880(11) 0.0206(5) Uani 1 1 d . . . . .
H58 H 0.736508 -0.606115 0.484762 0.025 Uiso 1 1 calc R U . . .
C59 C 0.60868(7) -0.6238(2) 0.50397(8) 0.0124(4) Uani 1 1 d . . . . .
C60 C 0.60408(7) -0.4899(2) 0.52820(9) 0.0132(4) Uani 1 1 d . . . . .
H60 H 0.628196 -0.433435 0.538027 0.016 Uiso 1 1 calc R U . . .
C61 C 0.56173(7) -0.4509(2) 0.53587(9) 0.0133(4) Uani 1 1 d . . . . .
H1 H 0.4224(9) -0.066(2) 0.6974(11) 0.016 Uiso 1 1 d D U . . .
H5A H 0.4139(9) -0.100(2) 0.4414(12) 0.016 Uiso 1 1 d D U . . .
C62 C 0.56924(7) -0.6876(2) 0.49598(9) 0.0134(4) Uani 1 1 d . . . . .
C63 C 0.55977(8) -0.8281(2) 0.47279(10) 0.0186(4) Uani 1 1 d . . . . .
H63A H 0.545232 -0.884639 0.500792 0.028 Uiso 1 1 calc R U . . .
H63B H 0.587138 -0.872515 0.461836 0.028 Uiso 1 1 calc R U . . .
H63C H 0.540738 -0.818864 0.440587 0.028 Uiso 1 1 calc R U . . .
C64 C 0.54454(7) -0.3176(2) 0.55485(9) 0.0130(4) Uani 1 1 d . . . . .
C65 C 0.57048(7) -0.2262(2) 0.58573(9) 0.0162(4) Uani 1 1 d . . . . .
H65 H 0.599385 -0.250978 0.595712 0.019 Uiso 1 1 calc R U . . .
C66 C 0.55344(8) -0.0998(2) 0.60141(10) 0.0196(4) Uani 1 1 d . . . . .
H66 H 0.571315 -0.038800 0.622175 0.024 Uiso 1 1 calc R U . . .
C67 C 0.48805(8) -0.1469(2) 0.55973(10) 0.0194(4) Uani 1 1 d . . . . .
H67 H 0.459129 -0.119665 0.550857 0.023 Uiso 1 1 calc R U . . .
C68 C 0.50226(7) -0.2752(2) 0.54203(9) 0.0165(4) Uani 1 1 d . . . . .
H68 H 0.483476 -0.333644 0.521412 0.020 Uiso 1 1 calc R U . . .
O1 O 0.42684(6) -0.14814(18) 0.68867(8) 0.0245(4) Uani 1 1 d D . . . .
O2 O 0.49097(6) -0.10773(19) 0.72974(8) 0.0298(4) Uani 1 1 d . . . . .
O3 O 0.48516(6) -0.81129(17) 0.61804(8) 0.0217(3) Uani 1 1 d D . . . .
O4 O 0.55357(6) -0.7784(2) 0.64753(10) 0.0318(5) Uani 1 1 d . . . . .
C69 C 0.47882(7) -0.3264(2) 0.68692(9) 0.0142(4) Uani 1 1 d . . . . .
C70 C 0.44885(7) -0.4129(2) 0.66074(9) 0.0163(4) Uani 1 1 d . . . . .
H70 H 0.420261 -0.380456 0.653023 0.020 Uiso 1 1 calc R U . . .
C71 C 0.46080(7) -0.5464(2) 0.64599(9) 0.0158(4) Uani 1 1 d . . . . .
H71 H 0.440283 -0.605235 0.628400 0.019 Uiso 1 1 calc R U . . .
C72 C 0.50264(7) -0.5942(2) 0.65683(9) 0.0148(4) Uani 1 1 d . . . . .
C73 C 0.53254(7) -0.5075(2) 0.68283(10) 0.0184(4) Uani 1 1 d . . . . .
H73 H 0.561228 -0.539541 0.690198 0.022 Uiso 1 1 calc R U . . .
C74 C 0.52056(7) -0.3745(2) 0.69799(10) 0.0174(4) Uani 1 1 d . . . . .
H74 H 0.540979 -0.316113 0.716012 0.021 Uiso 1 1 calc R U . . .
C75 C 0.46670(8) -0.1825(2) 0.70418(9) 0.0170(4) Uani 1 1 d . . . . .
C76 C 0.51661(8) -0.7369(2) 0.64045(10) 0.0177(4) Uani 1 1 d . . . . .
O5 O 0.42313(6) -0.18035(18) 0.43155(8) 0.0252(4) Uani 1 1 d D . . . .
O6 O 0.35541(7) -0.2063(2) 0.39963(12) 0.0519(7) Uani 1 1 d . . . . .
O7 O 0.47593(6) -0.84965(18) 0.35910(8) 0.0227(4) Uani 1 1 d D . . . .
H7A H 0.4800(15) -0.928(3) 0.3418(18) 0.083(15) Uiso 1 1 d D . . . .
H3A H 0.4972(16) -0.887(4) 0.610(2) 0.099 Uiso 1 1 d D U . . .
O8 O 0.41260(7) -0.8770(2) 0.31555(11) 0.0436(6) Uani 1 1 d . . . . .
C77 C 0.40522(8) -0.3937(2) 0.38991(10) 0.0185(4) Uani 1 1 d . . . . .
C78 C 0.44613(7) -0.4457(2) 0.40265(10) 0.0172(4) Uani 1 1 d . . . . .
H78 H 0.466505 -0.389880 0.421986 0.021 Uiso 1 1 calc R U . . .
C79 C 0.45736(7) -0.5795(2) 0.38718(10) 0.0172(4) Uani 1 1 d . . . . .
H79 H 0.485380 -0.614985 0.395988 0.021 Uiso 1 1 calc R U . . .
C80 C 0.42765(8) -0.6612(2) 0.35886(9) 0.0173(4) Uani 1 1 d . . . . .
C81 C 0.38661(8) -0.6089(3) 0.34627(11) 0.0246(5) Uani 1 1 d . . . . .
H81 H 0.366228 -0.664607 0.326904 0.029 Uiso 1 1 calc R U . . .
C82 C 0.37535(8) -0.4759(3) 0.36186(11) 0.0253(5) Uani 1 1 d . . . . .
H82 H 0.347220 -0.440700 0.353391 0.030 Uiso 1 1 calc R U . . .
C83 C 0.39161(8) -0.2508(3) 0.40720(11) 0.0243(5) Uani 1 1 d . . . . .
C84 C 0.43781(8) -0.8066(2) 0.34184(10) 0.0203(5) Uani 1 1 d . . . . .

loop_
_atom_site_aniso_label
_atom_site_aniso_U_11
_atom_site_aniso_U_22
_atom_site_aniso_U_33
_atom_site_aniso_U_23
_atom_site_aniso_U_13
_atom_site_aniso_U_12
S1 0.0190(2) 0.0150(2) 0.0153(2) 0.0040(2) -0.0061(2) -0.00409(19)
S2 0.0129(2) 0.0151(2) 0.0205(3) 0.0034(2) 0.00060(19) -0.00070(19)
N1 0.0195(9) 0.0124(9) 0.0296(11) -0.0011(8) -0.0045(8) -0.0014(7)
N2 0.0239(10) 0.0150(9) 0.0284(11) 0.0000(8) 0.0089(8) -0.0026(8)
C1 0.0141(9) 0.0101(9) 0.0175(10) 0.0004(8) -0.0015(8) -0.0016(7)
C2 0.0123(9) 0.0135(9) 0.0143(9) 0.0021(7) -0.0016(7) -0.0005(7)
C3 0.0205(11) 0.0162(10) 0.0174(10) -0.0014(8) -0.0011(8) -0.0041(8)
C4 0.0195(11) 0.0263(12) 0.0163(10) -0.0034(9) 0.0025(9) 0.0000(9)
C5 0.0142(10) 0.0243(11) 0.0198(11) 0.0027(9) 0.0011(8) -0.0063(8)
C6 0.0156(10) 0.0177(10) 0.0202(11) 0.0004(9) -0.0024(8) -0.0046(8)
C7 0.0129(9) 0.0145(9) 0.0161(10) -0.0013(8) -0.0012(7) -0.0013(7)
C8 0.0143(9) 0.0133(9) 0.0136(9) 0.0006(7) -0.0015(7) -0.0023(7)
C9 0.0151(9) 0.0137(9) 0.0138(9) 0.0007(7) -0.0025(8) -0.0016(7)
C10 0.0143(9) 0.0105(9) 0.0162(10) 0.0015(8) -0.0019(8) -0.0019(7)
C11 0.0161(10) 0.0147(10) 0.0153(10) 0.0006(8) -0.0029(8) -0.0033(8)
C12 0.0275(12) 0.0152(10) 0.0209(11) 0.0052(9) -0.0033(9) -0.0054(9)
C13 0.0134(9) 0.0122(9) 0.0164(10) 0.0017(8) -0.0013(8) -0.0004(7)
C14 0.0159(10) 0.0151(10) 0.0189(10) 0.0005(8) -0.0019(8) -0.0015(8)
C15 0.0189(11) 0.0131(10) 0.0265(12) 0.0037(9) 0.0017(9) 0.0002(8)
C16 0.0255(12) 0.0152(10) 0.0233(11) -0.0011(8) -0.0081(9) -0.0035(9)
C17 0.0241(11) 0.0159(10) 0.0179(10) 0.0007(8) -0.0051(9) -0.0039(9)
C18 0.0130(9) 0.0109(9) 0.0157(10) 0.0005(7) -0.0013(7) -0.0013(7)
C19 0.0168(10) 0.0125(9) 0.0159(9) 0.0035(8) -0.0029(8) -0.0060(7)
C20 0.0217(11) 0.0186(10) 0.0189(11) -0.0009(8) -0.0012(9) -0.0055(9)
C21 0.0350(14) 0.0216(12) 0.0168(11) -0.0007(9) -0.0051(10) -0.0118(10)
C22 0.0281(13) 0.0222(11) 0.0227(12) 0.0074(9) -0.0117(10) -0.0133(10)
C23 0.0169(10) 0.0203(11) 0.0285(12) 0.0099(9) -0.0080(9) -0.0045(9)
C24 0.0177(10) 0.0162(10) 0.0186(11) 0.0043(8) -0.0030(8) -0.0030(8)
C25 0.0151(9) 0.0131(9) 0.0125(9) 0.0010(7) -0.0012(7) -0.0037(7)
C26 0.0163(10) 0.0141(9) 0.0126(9) 0.0012(8) -0.0013(8) -0.0008(7)
C27 0.0171(10) 0.0119(9) 0.0133(9) 0.0016(7) 0.0006(8) -0.0010(7)
C28 0.0170(10) 0.0135(9) 0.0155(10) 0.0017(8) 0.0004(8) -0.0024(8)
C29 0.0204(11) 0.0146(10) 0.0258(12) 0.0028(9) 0.0015(9) -0.0001(8)
C30 0.0180(10) 0.0143(10) 0.0139(10) 0.0008(8) 0.0032(8) -0.0016(8)
C31 0.0196(11) 0.0166(10) 0.0218(11) 0.0030(9) 0.0024(9) -0.0012(8)
C32 0.0249(12) 0.0149(10) 0.0272(12) 0.0041(9) 0.0034(10) 0.0011(9)
C33 0.0178(11) 0.0183(11) 0.0282(13) -0.0015(9) 0.0049(9) -0.0044(8)
C34 0.0182(10) 0.0169(10) 0.0207(11) 0.0013(8) 0.0026(8) -0.0031(8)
S3 0.0160(2) 0.0138(2) 0.0129(2) -0.00271(19) -0.00244(19) 0.00273(18)
S4 0.0125(2) 0.0132(2) 0.0183(2) -0.00321(19) 0.00216(19) -0.00053(18)
N3 0.0209(9) 0.0157(9) 0.0252(10) 0.0001(8) 0.0010(8) 0.0035(7)
N4 0.0242(10) 0.0119(8) 0.0224(10) -0.0001(7) 0.0066(8) 0.0023(7)
C35 0.0122(9) 0.0085(8) 0.0165(10) 0.0002(7) -0.0008(7) 0.0013(7)
C36 0.0114(9) 0.0135(9) 0.0144(9) -0.0008(7) -0.0020(7) 0.0023(7)
C37 0.0208(11) 0.0153(10) 0.0197(10) 0.0042(8) 0.0008(9) 0.0023(8)
C38 0.0186(11) 0.0265(12) 0.0193(11) 0.0049(9) 0.0038(9) 0.0002(9)
C39 0.0131(10) 0.0296(12) 0.0188(11) -0.0015(9) 0.0008(8) 0.0045(9)
C40 0.0161(10) 0.0185(10) 0.0239(11) -0.0004(9) 0.0004(9) 0.0066(8)
C41 0.0162(10) 0.0134(10) 0.0154(10) 0.0007(8) 0.0007(8) 0.0004(8)
C42 0.0122(9) 0.0114(9) 0.0123(9) 0.0009(7) 0.0001(7) 0.0014(7)
C43 0.0143(9) 0.0119(9) 0.0131(9) -0.0013(7) 0.0007(7) -0.0001(7)
C44 0.0140(9) 0.0113(9) 0.0108(9) -0.0011(7) 0.0015(7) 0.0008(7)
C45 0.0142(9) 0.0123(9) 0.0115(9) -0.0004(7) -0.0001(7) 0.0021(7)
C46 0.0207(11) 0.0136(10) 0.0193(11) -0.0026(8) 0.0001(9) 0.0027(8)
C47 0.0127(9) 0.0113(9) 0.0156(10) 0.0023(7) 0.0008(7) 0.0009(7)
C48 0.0161(10) 0.0144(10) 0.0158(10) -0.0002(8) -0.0002(8) 0.0000(8)
C49 0.0212(11) 0.0131(10) 0.0206(11) -0.0023(8) 0.0014(9) 0.0012(8)
C50 0.0227(11) 0.0223(11) 0.0203(11) 0.0028(9) -0.0026(9) 0.0070(9)
C51 0.0211(11) 0.0197(11) 0.0151(10) -0.0019(8) -0.0018(8) 0.0071(8)
C52 0.0136(9) 0.0107(9) 0.0164(10) 0.0005(7) -0.0019(8) 0.0021(7)
C53 0.0173(10) 0.0133(9) 0.0162(10) -0.0030(8) -0.0039(8) 0.0057(7)
C54 0.0261(12) 0.0176(11) 0.0191(11) -0.0010(8) -0.0039(9) 0.0048(9)
C55 0.0394(15) 0.0236(12) 0.0192(12) 0.0002(9) -0.0088(11) 0.0108(11)
C56 0.0311(14) 0.0257(12) 0.0289(13) -0.0093(10) -0.0161(11) 0.0155(11)
C57 0.0183(11) 0.0273(13) 0.0349(14) -0.0158(11) -0.0085(10) 0.0088(9)
C58 0.0165(10) 0.0214(11) 0.0240(11) -0.0088(9) -0.0040(9) 0.0041(8)
C59 0.0148(9) 0.0126(9) 0.0097(9) 0.0000(7) -0.0007(7) 0.0022(7)
C60 0.0151(9) 0.0123(9) 0.0123(9) -0.0016(7) -0.0011(7) 0.0013(7)
C61 0.0156(9) 0.0119(9) 0.0124(9) -0.0020(8) 0.0002(8) 0.0016(7)
C62 0.0151(10) 0.0120(9) 0.0131(9) -0.0006(7) 0.0014(8) 0.0028(8)
C63 0.0219(11) 0.0112(9) 0.0228(11) -0.0034(8) 0.0025(9) -0.0018(8)
C64 0.0155(10) 0.0112(9) 0.0123(9) 0.0017(7) 0.0033(7) 0.0012(7)
C65 0.0174(10) 0.0157(10) 0.0155(10) -0.0019(8) 0.0012(8) 0.0011(8)
C66 0.0227(11) 0.0142(10) 0.0219(11) -0.0035(9) 0.0028(9) -0.0010(8)
C67 0.0200(11) 0.0157(10) 0.0226(11) 0.0000(9) 0.0048(9) 0.0054(8)
C68 0.0159(10) 0.0151(10) 0.0184(11) -0.0015(8) 0.0015(8) 0.0008(8)
O1 0.0238(9) 0.0134(8) 0.0362(10) -0.0066(7) -0.0029(8) 0.0058(7)
O2 0.0352(10) 0.0193(8) 0.0348(11) -0.0108(8) -0.0113(9) 0.0064(7)
O3 0.0205(8) 0.0121(7) 0.0324(9) -0.0054(7) 0.0022(7) 0.0014(6)
O4 0.0221(9) 0.0210(9) 0.0523(13) -0.0090(9) -0.0050(9) 0.0071(7)
C69 0.0188(10) 0.0119(9) 0.0118(9) -0.0007(7) 0.0020(8) 0.0005(8)
C70 0.0163(10) 0.0148(10) 0.0179(10) -0.0019(8) 0.0018(8) 0.0022(8)
C71 0.0159(10) 0.0137(9) 0.0177(10) -0.0036(8) 0.0013(8) -0.0014(8)
C72 0.0148(9) 0.0122(9) 0.0173(10) 0.0006(8) 0.0034(8) 0.0011(7)
C73 0.0143(10) 0.0159(10) 0.0250(12) -0.0019(9) 0.0003(9) 0.0017(8)
C74 0.0184(10) 0.0141(10) 0.0197(11) -0.0026(8) -0.0006(8) -0.0012(8)
C75 0.0243(11) 0.0144(10) 0.0122(10) 0.0007(8) 0.0018(8) 0.0030(8)
C76 0.0186(10) 0.0138(10) 0.0208(11) -0.0009(8) 0.0025(9) 0.0014(8)
O5 0.0210(9) 0.0130(8) 0.0415(11) -0.0076(7) 0.0055(8) 0.0006(6)
O6 0.0362(12) 0.0344(12) 0.0850(19) -0.0279(12) -0.0236(12) 0.0214(10)
O7 0.0208(8) 0.0173(8) 0.0300(9) -0.0029(7) -0.0040(7) 0.0049(7)
O8 0.0422(12) 0.0286(10) 0.0600(14) -0.0241(10) -0.0293(11) 0.0130(9)
C77 0.0183(10) 0.0177(10) 0.0196(11) -0.0027(9) 0.0005(9) 0.0037(8)
C78 0.0145(10) 0.0162(10) 0.0209(11) -0.0027(8) 0.0020(8) -0.0008(8)
C79 0.0126(9) 0.0165(10) 0.0226(11) -0.0012(8) 0.0015(8) 0.0025(8)
C80 0.0216(11) 0.0142(10) 0.0162(10) -0.0012(8) 0.0021(8) 0.0049(8)
C81 0.0234(12) 0.0243(12) 0.0260(13) -0.0075(10) -0.0068(10) 0.0039(9)
C82 0.0207(11) 0.0248(12) 0.0306(13) -0.0065(10) -0.0094(10) 0.0074(9)
C83 0.0227(12) 0.0205(12) 0.0296(13) -0.0063(10) 0.0001(10) 0.0070(9)
C84 0.0222(11) 0.0186(11) 0.0200(11) -0.0041(9) -0.0043(9) 0.0052(9)

loop_
_atom_type_symbol
_atom_type_description
_atom_type_scat_dispersion_real
_atom_type_scat_dispersion_imag
_atom_type_scat_source
C C 0.0033 0.0016 'International Tables Vol C Tables 4.2.6.8 and 6.1.1.4'
H H 0.0000 0.0000 'International Tables Vol C Tables 4.2.6.8 and 6.1.1.4'
N N 0.0061 0.0033 'International Tables Vol C Tables 4.2.6.8 and 6.1.1.4'
O O 0.0106 0.0060 'International Tables Vol C Tables 4.2.6.8 and 6.1.1.4'
S S 0.1246 0.1234 'International Tables Vol C Tables 4.2.6.8 and 6.1.1.4'

loop_
_geom_angle_atom_site_label_1
_geom_angle_atom_site_label_2
_geom_angle_atom_site_label_3
_geom_angle
_geom_angle_site_symmetry_1
_geom_angle_site_symmetry_3
_geom_angle_publ_flag
C10 S1 C11 92.46(10) . . ?
C28 S2 C27 92.64(11) . . ?
C15 N1 C16 117.2(2) . . ?
C33 N2 C32 117.7(2) . . ?
C8 C1 C2 113.47(18) . . ?
C18 C1 C2 126.6(2) . . ?
C18 C1 C8 119.84(19) . . ?
C3 C2 C1 118.59(19) . . ?
C3 C2 C7 119.0(2) . . ?
C7 C2 C1 122.16(19) . . ?
C2 C3 H3 119.6 . . ?
C4 C3 C2 120.7(2) . . ?
C4 C3 H3 119.6 . . ?
C3 C4 H4 120.1 . . ?
C3 C4 C5 119.8(2) . . ?
C5 C4 H4 120.1 . . ?
C4 C5 H5 120.0 . . ?
C6 C5 C4 120.1(2) . . ?
C6 C5 H5 120.0 . . ?
C5 C6 H6 119.8 . . ?
C5 C6 C7 120.3(2) . . ?
C7 C6 H6 119.8 . . ?
C2 C7 H7 120.0 . . ?
C6 C7 C2 119.9(2) . . ?
C6 C7 H7 120.0 . . ?
C9 C8 C1 121.76(19) . . ?
C11 C8 C1 126.17(19) . . ?
C11 C8 C9 112.03(19) . . ?
C8 C9 H9 123.0 . . ?
C10 C9 C8 114.05(19) . . ?
C10 C9 H9 123.0 . . ?
C9 C10 S1 110.49(16) . . ?
C9 C10 C13 125.6(2) . . ?
C13 C10 S1 123.89(16) . . ?
C8 C11 S1 110.97(16) . . ?
C8 C11 C12 128.9(2) . . ?
C12 C11 S1 120.05(17) . . ?
C11 C12 H12A 109.5 . . ?
C11 C12 H12B 109.5 . . ?
C11 C12 H12C 109.5 . . ?
H12A C12 H12B 109.5 . . ?
H12A C12 H12C 109.5 . . ?
H12B C12 H12C 109.5 . . ?
C14 C13 C10 119.6(2) . . ?
C17 C13 C10 122.9(2) . . ?
C17 C13 C14 117.5(2) . . ?
C13 C14 H14 120.5 . . ?
C15 C14 C13 119.0(2) . . ?
C15 C14 H14 120.5 . . ?
N1 C15 C14 123.9(2) . . ?
N1 C15 H15 118.1 . . ?
C14 C15 H15 118.1 . . ?
N1 C16 H16 118.3 . . ?
N1 C16 C17 123.5(2) . . ?
C17 C16 H16 118.3 . . ?
C13 C17 H17 120.5 . . ?
C16 C17 C13 118.9(2) . . ?
C16 C17 H17 120.5 . . ?
C1 C18 C19 125.8(2) . . ?
C1 C18 C25 118.50(19) . . ?
C25 C18 C19 115.41(18) . . ?
C20 C19 C18 119.5(2) . . ?
C24 C19 C18 121.5(2) . . ?
C24 C19 C20 118.6(2) . . ?
C19 C20 H20 119.6 . . ?
C21 C20 C19 120.7(2) . . ?
C21 C20 H20 119.6 . . ?
C20 C21 H21 120.0 . . ?
C20 C21 C22 120.1(2) . . ?
C22 C21 H21 120.0 . . ?
C21 C22 H22 120.1 . . ?
C23 C22 C21 119.8(2) . . ?
C23 C22 H22 120.1 . . ?
C22 C23 H23 119.7 . . ?
C22 C23 C24 120.6(2) . . ?
C24 C23 H23 119.7 . . ?
C19 C24 H24 119.9 . . ?
C23 C24 C19 120.2(2) . . ?
C23 C24 H24 119.9 . . ?
C26 C25 C18 121.91(19) . . ?
C28 C25 C18 125.28(19) . . ?
C28 C25 C26 112.20(19) . . ?
C25 C26 H26 123.3 . . ?
C27 C26 C25 113.35(19) . . ?
C27 C26 H26 123.3 . . ?
C26 C27 S2 110.41(16) . . ?
C26 C27 C30 128.5(2) . . ?
C30 C27 S2 120.99(16) . . ?
C25 C28 S2 111.29(16) . . ?
C25 C28 C29 129.1(2) . . ?
C29 C28 S2 119.55(17) . . ?
C28 C29 H29A 109.5 . . ?
C28 C29 H29B 109.5 . . ?
C28 C29 H29C 109.5 . . ?
H29A C29 H29B 109.5 . . ?
H29A C29 H29C 109.5 . . ?
H29B C29 H29C 109.5 . . ?
C31 C30 C27 121.4(2) . . ?
C31 C30 C34 117.2(2) . . ?
C34 C30 C27 121.4(2) . . ?
C30 C31 H31 120.3 . . ?
C32 C31 C30 119.3(2) . . ?
C32 C31 H31 120.3 . . ?
N2 C32 C31 123.1(2) . . ?
N2 C32 H32 118.5 . . ?
C31 C32 H32 118.5 . . ?
N2 C33 H33 118.3 . . ?
N2 C33 C34 123.4(2) . . ?
C34 C33 H33 118.3 . . ?
C30 C34 H34 120.3 . . ?
C33 C34 C30 119.3(2) . . ?
C33 C34 H34 120.3 . . ?
C45 S3 C44 92.56(10) . . ?
C62 S4 C61 92.53(10) . . ?
C50 N3 C49 117.6(2) . . ?
C67 N4 C66 117.5(2) . . ?
C42 C35 C36 115.30(18) . . ?
C52 C35 C36 125.57(19) . . ?
C52 C35 C42 119.05(19) . . ?
C37 C36 C35 118.78(19) . . ?
C41 C36 C35 122.39(19) . . ?
C41 C36 C37 118.7(2) . . ?
C36 C37 H37 119.8 . . ?
C38 C37 C36 120.4(2) . . ?
C38 C37 H37 119.8 . . ?
C37 C38 H38 120.0 . . ?
C39 C38 C37 120.1(2) . . ?
C39 C38 H38 120.0 . . ?
C38 C39 H39 119.9 . . ?
C40 C39 C38 120.1(2) . . ?
C40 C39 H39 119.9 . . ?
C39 C40 H40 120.0 . . ?
C39 C40 C41 120.1(2) . . ?
C41 C40 H40 120.0 . . ?
C36 C41 C40 120.5(2) . . ?
C36 C41 H41 119.8 . . ?
C40 C41 H41 119.8 . . ?
C43 C42 C35 122.04(19) . . ?
C45 C42 C35 125.98(19) . . ?
C45 C42 C43 111.97(19) . . ?
C42 C43 H43 122.9 . . ?
C44 C43 C42 114.29(19) . . ?
C44 C43 H43 122.9 . . ?
C43 C44 S3 110.08(16) . . ?
C43 C44 C47 126.9(2) . . ?
C47 C44 S3 123.04(16) . . ?
C42 C45 S3 111.10(15) . . ?
C42 C45 C46 129.5(2) . . ?
C46 C45 S3 119.39(16) . . ?
C45 C46 H46A 109.5 . . ?
C45 C46 H46B 109.5 . . ?
C45 C46 H46C 109.5 . . ?
H46A C46 H46B 109.5 . . ?
H46A C46 H46C 109.5 . . ?
H46B C46 H46C 109.5 . . ?
C48 C47 C44 119.43(19) . . ?
C51 C47 C44 123.3(2) . . ?
C51 C47 C48 117.2(2) . . ?
C47 C48 H48 120.3 . . ?
C49 C48 C47 119.4(2) . . ?
C49 C48 H48 120.3 . . ?
N3 C49 C48 123.3(2) . . ?
N3 C49 H49 118.3 . . ?
C48 C49 H49 118.3 . . ?
N3 C50 H50 118.5 . . ?
N3 C50 C51 123.0(2) . . ?
C51 C50 H50 118.5 . . ?
C47 C51 C50 119.5(2) . . ?
C47 C51 H51 120.2 . . ?
C50 C51 H51 120.2 . . ?
C35 C52 C53 125.1(2) . . ?
C35 C52 C59 119.30(19) . . ?
C59 C52 C53 115.35(18) . . ?
C54 C53 C52 119.4(2) . . ?
C54 C53 C58 118.7(2) . . ?
C58 C53 C52 121.8(2) . . ?
C53 C54 H54 119.6 . . ?
C55 C54 C53 120.8(2) . . ?
C55 C54 H54 119.6 . . ?
C54 C55 H55 120.1 . . ?
C56 C55 C54 119.9(3) . . ?
C56 C55 H55 120.1 . . ?
C55 C56 H56 120.0 . . ?
C57 C56 C55 120.1(2) . . ?
C57 C56 H56 120.0 . . ?
C56 C57 H57 119.8 . . ?
C56 C57 C58 120.4(3) . . ?
C58 C57 H57 119.8 . . ?
C53 C58 H58 119.9 . . ?
C57 C58 C53 120.1(2) . . ?
C57 C58 H58 119.9 . . ?
C60 C59 C52 122.09(19) . . ?
C62 C59 C52 125.13(19) . . ?
C62 C59 C60 112.24(19) . . ?
C59 C60 H60 123.2 . . ?
C61 C60 C59 113.60(19) . . ?
C61 C60 H60 123.2 . . ?
C60 C61 S4 110.37(15) . . ?
C60 C61 C64 128.9(2) . . ?
C64 C61 S4 120.65(16) . . ?
C59 C62 S4 111.18(16) . . ?
C59 C62 C63 129.2(2) . . ?
C63 C62 S4 119.63(16) . . ?
C62 C63 H63A 109.5 . . ?
C62 C63 H63B 109.5 . . ?
C62 C63 H63C 109.5 . . ?
H63A C63 H63B 109.5 . . ?
H63A C63 H63C 109.5 . . ?
H63B C63 H63C 109.5 . . ?
C65 C64 C61 121.11(19) . . ?
C68 C64 C61 121.5(2) . . ?
C68 C64 C65 117.4(2) . . ?
C64 C65 H65 120.4 . . ?
C66 C65 C64 119.3(2) . . ?
C66 C65 H65 120.4 . . ?
N4 C66 C65 123.1(2) . . ?
N4 C66 H66 118.4 . . ?
C65 C66 H66 118.4 . . ?
N4 C67 H67 118.2 . . ?
N4 C67 C68 123.6(2) . . ?
C68 C67 H67 118.2 . . ?
C64 C68 H68 120.4 . . ?
C67 C68 C64 119.2(2) . . ?
C67 C68 H68 120.4 . . ?
C75 O1 H1 108.7(19) . . ?
C76 O3 H3A 104(4) . . ?
C70 C69 C75 121.3(2) . . ?
C74 C69 C70 119.7(2) . . ?
C74 C69 C75 119.0(2) . . ?
C69 C70 H70 120.0 . . ?
C71 C70 C69 120.0(2) . . ?
C71 C70 H70 120.0 . . ?
C70 C71 H71 119.9 . . ?
C70 C71 C72 120.3(2) . . ?
C72 C71 H71 119.9 . . ?
C71 C72 C73 119.6(2) . . ?
C71 C72 C76 121.4(2) . . ?
C73 C72 C76 119.1(2) . . ?
C72 C73 H73 119.9 . . ?
C74 C73 C72 120.2(2) . . ?
C74 C73 H73 119.9 . . ?
C69 C74 H74 119.9 . . ?
C73 C74 C69 120.2(2) . . ?
C73 C74 H74 119.9 . . ?
O1 C75 C69 112.5(2) . . ?
O2 C75 O1 124.4(2) . . ?
O2 C75 C69 123.1(2) . . ?
O3 C76 C72 113.69(19) . . ?
O4 C76 O3 124.1(2) . . ?
O4 C76 C72 122.2(2) . . ?
C83 O5 H5A 110.5(19) . . ?
C84 O7 H7A 104(3) . . ?
C78 C77 C82 119.9(2) . . ?
C78 C77 C83 121.5(2) . . ?
C82 C77 C83 118.6(2) . . ?
C77 C78 H78 120.0 . . ?
C77 C78 C79 120.1(2) . . ?
C79 C78 H78 120.0 . . ?
C78 C79 H79 120.0 . . ?
C80 C79 C78 120.0(2) . . ?
C80 C79 H79 120.0 . . ?
C79 C80 C81 119.7(2) . . ?
C79 C80 C84 122.3(2) . . ?
C81 C80 C84 118.0(2) . . ?
C80 C81 H81 119.9 . . ?
C82 C81 C80 120.2(2) . . ?
C82 C81 H81 119.9 . . ?
C77 C82 H82 120.0 . . ?
C81 C82 C77 120.0(2) . . ?
C81 C82 H82 120.0 . . ?
O5 C83 C77 113.3(2) . . ?
O6 C83 O5 123.9(2) . . ?
O6 C83 C77 122.8(2) . . ?
O7 C84 C80 113.3(2) . . ?
O8 C84 O7 124.0(2) . . ?
O8 C84 C80 122.7(2) . . ?

loop_
_geom_bond_atom_site_label_1
_geom_bond_atom_site_label_2
_geom_bond_distance
_geom_bond_site_symmetry_2
_geom_bond_publ_flag
S1 C10 1.724(2) . ?
S1 C11 1.728(2) . ?
S2 C27 1.731(2) . ?
S2 C28 1.721(2) . ?
N1 C15 1.335(3) . ?
N1 C16 1.342(3) . ?
N2 C32 1.343(3) . ?
N2 C33 1.330(3) . ?
C1 C2 1.493(3) . ?
C1 C8 1.488(3) . ?
C1 C18 1.358(3) . ?
C2 C3 1.396(3) . ?
C2 C7 1.400(3) . ?
C3 H3 0.9500 . ?
C3 C4 1.388(3) . ?
C4 H4 0.9500 . ?
C4 C5 1.388(3) . ?
C5 H5 0.9500 . ?
C5 C6 1.385(3) . ?
C6 H6 0.9500 . ?
C6 C7 1.394(3) . ?
C7 H7 0.9500 . ?
C8 C9 1.422(3) . ?
C8 C11 1.374(3) . ?
C9 H9 0.9500 . ?
C9 C10 1.361(3) . ?
C10 C13 1.461(3) . ?
C11 C12 1.501(3) . ?
C12 H12A 0.9800 . ?
C12 H12B 0.9800 . ?
C12 H12C 0.9800 . ?
C13 C14 1.404(3) . ?
C13 C17 1.396(3) . ?
C14 H14 0.9500 . ?
C14 C15 1.381(3) . ?
C15 H15 0.9500 . ?
C16 H16 0.9500 . ?
C16 C17 1.392(3) . ?
C17 H17 0.9500 . ?
C18 C19 1.488(3) . ?
C18 C25 1.486(3) . ?
C19 C20 1.404(3) . ?
C19 C24 1.400(3) . ?
C20 H20 0.9500 . ?
C20 C21 1.387(3) . ?
C21 H21 0.9500 . ?
C21 C22 1.392(4) . ?
C22 H22 0.9500 . ?
C22 C23 1.385(4) . ?
C23 H23 0.9500 . ?
C23 C24 1.392(3) . ?
C24 H24 0.9500 . ?
C25 C26 1.434(3) . ?
C25 C28 1.372(3) . ?
C26 H26 0.9500 . ?
C26 C27 1.370(3) . ?
C27 C30 1.459(3) . ?
C28 C29 1.499(3) . ?
C29 H29A 0.9800 . ?
C29 H29B 0.9800 . ?
C29 H29C 0.9800 . ?
C30 C31 1.395(3) . ?
C30 C34 1.402(3) . ?
C31 H31 0.9500 . ?
C31 C32 1.390(3) . ?
C32 H32 0.9500 . ?
C33 H33 0.9500 . ?
C33 C34 1.385(3) . ?
C34 H34 0.9500 . ?
S3 C44 1.731(2) . ?
S3 C45 1.725(2) . ?
S4 C61 1.732(2) . ?
S4 C62 1.722(2) . ?
N3 C49 1.338(3) . ?
N3 C50 1.337(3) . ?
N4 C66 1.344(3) . ?
N4 C67 1.339(3) . ?
C35 C36 1.492(3) . ?
C35 C42 1.491(3) . ?
C35 C52 1.353(3) . ?
C36 C37 1.402(3) . ?
C36 C41 1.394(3) . ?
C37 H37 0.9500 . ?
C37 C38 1.390(3) . ?
C38 H38 0.9500 . ?
C38 C39 1.384(3) . ?
C39 H39 0.9500 . ?
C39 C40 1.383(3) . ?
C40 H40 0.9500 . ?
C40 C41 1.394(3) . ?
C41 H41 0.9500 . ?
C42 C43 1.418(3) . ?
C42 C45 1.380(3) . ?
C43 H43 0.9500 . ?
C43 C44 1.369(3) . ?
C44 C47 1.460(3) . ?
C45 C46 1.495(3) . ?
C46 H46A 0.9800 . ?
C46 H46B 0.9800 . ?
C46 H46C 0.9800 . ?
C47 C48 1.401(3) . ?
C47 C51 1.388(3) . ?
C48 H48 0.9500 . ?
C48 C49 1.382(3) . ?
C49 H49 0.9500 . ?
C50 H50 0.9500 . ?
C50 C51 1.393(3) . ?
C51 H51 0.9500 . ?
C52 C53 1.490(3) . ?
C52 C59 1.489(3) . ?
C53 C54 1.400(3) . ?
C53 C58 1.401(3) . ?
C54 H54 0.9500 . ?
C54 C55 1.391(3) . ?
C55 H55 0.9500 . ?
C55 C56 1.389(4) . ?
C56 H56 0.9500 . ?
C56 C57 1.382(4) . ?
C57 H57 0.9500 . ?
C57 C58 1.395(3) . ?
C58 H58 0.9500 . ?
C59 C60 1.429(3) . ?
C59 C62 1.372(3) . ?
C60 H60 0.9500 . ?
C60 C61 1.365(3) . ?
C61 C64 1.467(3) . ?
C62 C63 1.498(3) . ?
C63 H63A 0.9800 . ?
C63 H63B 0.9800 . ?
C63 H63C 0.9800 . ?
C64 C65 1.406(3) . ?
C64 C68 1.396(3) . ?
C65 H65 0.9500 . ?
C65 C66 1.383(3) . ?
C66 H66 0.9500 . ?
C67 H67 0.9500 . ?
C67 C68 1.383(3) . ?
C68 H68 0.9500 . ?
O1 H1 0.83(2) . ?
O1 C75 1.322(3) . ?
O2 C75 1.209(3) . ?
O3 C76 1.321(3) . ?
O3 H3A 0.84(3) . ?
O4 C76 1.215(3) . ?
C69 C70 1.396(3) . ?
C69 C74 1.388(3) . ?
C69 C75 1.500(3) . ?
C70 H70 0.9500 . ?
C70 C71 1.388(3) . ?
C71 H71 0.9500 . ?
C71 C72 1.389(3) . ?
C72 C73 1.394(3) . ?
C72 C76 1.499(3) . ?
C73 H73 0.9500 . ?
C73 C74 1.387(3) . ?
C74 H74 0.9500 . ?
O5 H5A 0.86(2) . ?
O5 C83 1.322(3) . ?
O6 C83 1.205(3) . ?
O7 H7A 0.88(2) . ?
O7 C84 1.310(3) . ?
O8 C84 1.212(3) . ?
C77 C78 1.387(3) . ?
C77 C82 1.391(3) . ?
C77 C83 1.503(3) . ?
C78 H78 0.9500 . ?
C78 C79 1.390(3) . ?
C79 H79 0.9500 . ?
C79 C80 1.388(3) . ?
C80 C81 1.391(3) . ?
C80 C84 1.499(3) . ?
C81 H81 0.9500 . ?
C81 C82 1.384(3) . ?
C82 H82 0.9500 . ?

loop_
_geom_hbond_atom_site_label_D
_geom_hbond_atom_site_label_H
_geom_hbond_atom_site_label_A
_geom_hbond_distance_DH
_geom_hbond_distance_HA
_geom_hbond_distance_DA
_geom_hbond_angle_DHA
_geom_hbond_site_symmetry_A
_geom_hbond_publ_flag
O1 H1 N1 0.83(2) 1.85(2) 2.650(3) 161(3) 3_455 yes
O5 H5A N2 0.86(2) 1.77(2) 2.636(3) 178(3) 3_455 yes
O7 H7A N3 0.88(2) 1.81(3) 2.609(3) 150(5) 1_545 yes
O3 H3A N4 0.84(3) 1.81(3) 2.639(2) 169(5) 1_545 yes

loop_
_geom_torsion_atom_site_label_1
_geom_torsion_atom_site_label_2
_geom_torsion_atom_site_label_3
_geom_torsion_atom_site_label_4
_geom_torsion
_geom_torsion_site_symmetry_1
_geom_torsion_site_symmetry_2
_geom_torsion_site_symmetry_3
_geom_torsion_site_symmetry_4
_geom_torsion_publ_flag
S1 C10 C13 C14 153.33(18) . . . . ?
S1 C10 C13 C17 -27.6(3) . . . . ?
S2 C27 C30 C31 163.93(18) . . . . ?
S2 C27 C30 C34 -17.5(3) . . . . ?
N1 C16 C17 C13 -0.2(4) . . . . ?
N2 C33 C34 C30 -0.1(4) . . . . ?
C1 C2 C3 C4 -173.0(2) . . . . ?
C1 C2 C7 C6 172.1(2) . . . . ?
C1 C8 C9 C10 177.7(2) . . . . ?
C1 C8 C11 S1 -177.39(18) . . . . ?
C1 C8 C11 C12 5.3(4) . . . . ?
C1 C18 C19 C20 -146.8(2) . . . . ?
C1 C18 C19 C24 39.8(3) . . . . ?
C1 C18 C25 C26 -111.9(2) . . . . ?
C1 C18 C25 C28 58.5(3) . . . . ?
C2 C1 C8 C9 -125.3(2) . . . . ?
C2 C1 C8 C11 52.3(3) . . . . ?
C2 C1 C18 C19 9.3(4) . . . . ?
C2 C1 C18 C25 -177.48(19) . . . . ?
C2 C3 C4 C5 0.6(4) . . . . ?
C3 C2 C7 C6 -2.1(3) . . . . ?
C3 C4 C5 C6 -1.9(4) . . . . ?
C4 C5 C6 C7 1.2(4) . . . . ?
C5 C6 C7 C2 0.9(3) . . . . ?
C7 C2 C3 C4 1.4(3) . . . . ?
C8 C1 C2 C3 45.1(3) . . . . ?
C8 C1 C2 C7 -129.1(2) . . . . ?
C8 C1 C18 C19 -166.1(2) . . . . ?
C8 C1 C18 C25 7.0(3) . . . . ?
C8 C9 C10 S1 -0.1(2) . . . . ?
C8 C9 C10 C13 -179.6(2) . . . . ?
C9 C8 C11 S1 0.4(2) . . . . ?
C9 C8 C11 C12 -176.9(2) . . . . ?
C9 C10 C13 C14 -27.3(3) . . . . ?
C9 C10 C13 C17 151.9(2) . . . . ?
C10 S1 C11 C8 -0.39(18) . . . . ?
C10 S1 C11 C12 177.2(2) . . . . ?
C10 C13 C14 C15 179.4(2) . . . . ?
C10 C13 C17 C16 -179.0(2) . . . . ?
C11 S1 C10 C9 0.28(18) . . . . ?
C11 S1 C10 C13 179.8(2) . . . . ?
C11 C8 C9 C10 -0.2(3) . . . . ?
C13 C14 C15 N1 -0.7(4) . . . . ?
C14 C13 C17 C16 0.2(3) . . . . ?
C15 N1 C16 C17 -0.3(4) . . . . ?
C16 N1 C15 C14 0.7(3) . . . . ?
C17 C13 C14 C15 0.2(3) . . . . ?
C18 C1 C2 C3 -130.6(2) . . . . ?
C18 C1 C2 C7 55.2(3) . . . . ?
C18 C1 C8 C9 50.8(3) . . . . ?
C18 C1 C8 C11 -131.6(2) . . . . ?
C18 C19 C20 C21 -174.1(2) . . . . ?
C18 C19 C24 C23 173.7(2) . . . . ?
C18 C25 C26 C27 168.0(2) . . . . ?
C18 C25 C28 S2 -168.48(17) . . . . ?
C18 C25 C28 C29 10.0(4) . . . . ?
C19 C18 C25 C26 62.0(3) . . . . ?
C19 C18 C25 C28 -127.6(2) . . . . ?
C19 C20 C21 C22 1.0(4) . . . . ?
C20 C19 C24 C23 0.2(3) . . . . ?
C20 C21 C22 C23 -1.2(4) . . . . ?
C21 C22 C23 C24 0.9(4) . . . . ?
C22 C23 C24 C19 -0.4(3) . . . . ?
C24 C19 C20 C21 -0.5(3) . . . . ?
C25 C18 C19 C20 39.8(3) . . . . ?
C25 C18 C19 C24 -133.6(2) . . . . ?
C25 C26 C27 S2 2.7(2) . . . . ?
C25 C26 C27 C30 -173.3(2) . . . . ?
C26 C25 C28 S2 2.7(2) . . . . ?
C26 C25 C28 C29 -178.8(2) . . . . ?
C26 C27 C30 C31 -20.5(4) . . . . ?
C26 C27 C30 C34 158.2(2) . . . . ?
C27 S2 C28 C25 -1.02(18) . . . . ?
C27 S2 C28 C29 -179.67(19) . . . . ?
C27 C30 C31 C32 177.8(2) . . . . ?
C27 C30 C34 C33 -177.8(2) . . . . ?
C28 S2 C27 C26 -1.00(18) . . . . ?
C28 S2 C27 C30 175.34(18) . . . . ?
C28 C25 C26 C27 -3.6(3) . . . . ?
C30 C31 C32 N2 0.0(4) . . . . ?
C31 C30 C34 C33 0.9(3) . . . . ?
C32 N2 C33 C34 -0.8(4) . . . . ?
C33 N2 C32 C31 0.9(4) . . . . ?
C34 C30 C31 C32 -0.9(3) . . . . ?
S3 C44 C47 C48 159.66(17) . . . . ?
S3 C44 C47 C51 -21.0(3) . . . . ?
S4 C61 C64 C65 161.69(17) . . . . ?
S4 C61 C64 C68 -19.7(3) . . . . ?
N3 C50 C51 C47 -1.6(4) . . . . ?
N4 C67 C68 C64 0.3(4) . . . . ?
C35 C36 C37 C38 -175.7(2) . . . . ?
C35 C36 C41 C40 173.8(2) . . . . ?
C35 C42 C43 C44 -178.19(19) . . . . ?
C35 C42 C45 S3 178.30(17) . . . . ?
C35 C42 C45 C46 0.3(4) . . . . ?
C35 C52 C53 C54 -143.3(2) . . . . ?
C35 C52 C53 C58 41.5(3) . . . . ?
C35 C52 C59 C60 -109.3(2) . . . . ?
C35 C52 C59 C62 61.6(3) . . . . ?
C36 C35 C42 C43 -124.1(2) . . . . ?
C36 C35 C42 C45 57.4(3) . . . . ?
C36 C35 C52 C53 7.3(3) . . . . ?
C36 C35 C52 C59 -178.90(19) . . . . ?
C36 C37 C38 C39 1.8(4) . . . . ?
C37 C36 C41 C40 -2.5(3) . . . . ?
C37 C38 C39 C40 -2.7(4) . . . . ?
C38 C39 C40 C41 1.0(4) . . . . ?
C39 C40 C41 C36 1.7(4) . . . . ?
C41 C36 C37 C38 0.8(3) . . . . ?
C42 C35 C36 C37 51.9(3) . . . . ?
C42 C35 C36 C41 -124.5(2) . . . . ?
C42 C35 C52 C53 -169.29(19) . . . . ?
C42 C35 C52 C59 4.5(3) . . . . ?
C42 C43 C44 S3 -0.5(2) . . . . ?
C42 C43 C44 C47 178.4(2) . . . . ?
C43 C42 C45 S3 -0.4(2) . . . . ?
C43 C42 C45 C46 -178.4(2) . . . . ?
C43 C44 C47 C48 -19.1(3) . . . . ?
C43 C44 C47 C51 160.3(2) . . . . ?
C44 S3 C45 C42 0.11(17) . . . . ?
C44 S3 C45 C46 178.34(18) . . . . ?
C44 C47 C48 C49 177.9(2) . . . . ?
C44 C47 C51 C50 -177.0(2) . . . . ?
C45 S3 C44 C43 0.20(17) . . . . ?
C45 S3 C44 C47 -178.71(19) . . . . ?
C45 C42 C43 C44 0.6(3) . . . . ?
C47 C48 C49 N3 -0.2(3) . . . . ?
C48 C47 C51 C50 2.4(3) . . . . ?
C49 N3 C50 C51 -0.2(4) . . . . ?
C50 N3 C49 C48 1.1(4) . . . . ?
C51 C47 C48 C49 -1.5(3) . . . . ?
C52 C35 C36 C37 -124.9(2) . . . . ?
C52 C35 C36 C41 58.8(3) . . . . ?
C52 C35 C42 C43 52.9(3) . . . . ?
C52 C35 C42 C45 -125.7(2) . . . . ?
C52 C53 C54 C55 -174.9(2) . . . . ?
C52 C53 C58 C57 174.1(2) . . . . ?
C52 C59 C60 C61 169.05(19) . . . . ?
C52 C59 C62 S4 -169.36(17) . . . . ?
C52 C59 C62 C63 9.4(4) . . . . ?
C53 C52 C59 C60 65.0(3) . . . . ?
C53 C52 C59 C62 -124.1(2) . . . . ?
C53 C54 C55 C56 1.0(4) . . . . ?
C54 C53 C58 C57 -1.1(3) . . . . ?
C54 C55 C56 C57 -1.8(4) . . . . ?
C55 C56 C57 C58 1.2(4) . . . . ?
C56 C57 C58 C53 0.2(3) . . . . ?
C58 C53 C54 C55 0.5(3) . . . . ?
C59 C52 C53 C54 42.7(3) . . . . ?
C59 C52 C53 C58 -132.5(2) . . . . ?
C59 C60 C61 S4 2.1(2) . . . . ?
C59 C60 C61 C64 -174.1(2) . . . . ?
C60 C59 C62 S4 2.3(2) . . . . ?
C60 C59 C62 C63 -178.9(2) . . . . ?
C60 C61 C64 C65 -22.4(4) . . . . ?
C60 C61 C64 C68 156.1(2) . . . . ?
C61 S4 C62 C59 -0.98(18) . . . . ?
C61 S4 C62 C63 -179.87(19) . . . . ?
C61 C64 C65 C66 178.1(2) . . . . ?
C61 C64 C68 C67 -178.3(2) . . . . ?
C62 S4 C61 C60 -0.67(18) . . . . ?
C62 S4 C61 C64 175.89(19) . . . . ?
C62 C59 C60 C61 -2.9(3) . . . . ?
C64 C65 C66 N4 0.2(4) . . . . ?
C65 C64 C68 C67 0.3(3) . . . . ?
C66 N4 C67 C68 -0.7(4) . . . . ?
C67 N4 C66 C65 0.5(4) . . . . ?
C68 C64 C65 C66 -0.6(3) . . . . ?
C69 C70 C71 C72 -0.4(3) . . . . ?
C70 C69 C74 C73 0.4(3) . . . . ?
C70 C69 C75 O1 -4.0(3) . . . . ?
C70 C69 C75 O2 175.6(2) . . . . ?
C70 C71 C72 C73 0.2(3) . . . . ?
C70 C71 C72 C76 -178.9(2) . . . . ?
C71 C72 C73 C74 0.3(3) . . . . ?
C71 C72 C76 O3 -3.2(3) . . . . ?
C71 C72 C76 O4 176.9(2) . . . . ?
C72 C73 C74 C69 -0.6(4) . . . . ?
C73 C72 C76 O3 177.6(2) . . . . ?
C73 C72 C76 O4 -2.3(4) . . . . ?
C74 C69 C70 C71 0.1(3) . . . . ?
C74 C69 C75 O1 176.9(2) . . . . ?
C74 C69 C75 O2 -3.6(3) . . . . ?
C75 C69 C70 C71 -179.0(2) . . . . ?
C75 C69 C74 C73 179.6(2) . . . . ?
C76 C72 C73 C74 179.5(2) . . . . ?
C77 C78 C79 C80 0.1(4) . . . . ?
C78 C77 C82 C81 -0.6(4) . . . . ?
C78 C77 C83 O5 4.3(4) . . . . ?
C78 C77 C83 O6 -175.3(3) . . . . ?
C78 C79 C80 C81 -0.3(4) . . . . ?
C78 C79 C80 C84 -179.2(2) . . . . ?
C79 C80 C81 C82 0.0(4) . . . . ?
C79 C80 C84 O7 3.7(3) . . . . ?
C79 C80 C84 O8 -177.5(3) . . . . ?
C80 C81 C82 C77 0.4(4) . . . . ?
C81 C80 C84 O7 -175.2(2) . . . . ?
C81 C80 C84 O8 3.5(4) . . . . ?
C82 C77 C78 C79 0.3(4) . . . . ?
C82 C77 C83 O5 -177.5(2) . . . . ?
C82 C77 C83 O6 2.9(4) . . . . ?
C83 C77 C78 C79 178.5(2) . . . . ?
C83 C77 C82 C81 -178.8(2) . . . . ?
C84 C80 C81 C82 179.0(2) . . . . ?

loop_
_platon_squeeze_void_nr
_platon_squeeze_void_average_x
_platon_squeeze_void_average_y
_platon_squeeze_void_average_z
_platon_squeeze_void_volume
_platon_squeeze_void_count_electrons
_platon_squeeze_void_content
1 0.690 0.216 0.767 159 37 ' '
2 0.190 0.283 0.767 158 37 ' '
3 0.810 0.716 0.267 159 37 ' '
4 0.310 0.783 0.267 158 37 ' '

loop_
_twin_individual_id
_twin_individual_mass_fraction_refined
1 0.59(4)
2 0.41(4)
